data_4131726
loop_
_publ_author_name
'Dolgopolova, Ekaterina A.'
'Ejegbavwo, Otega A.'
'Martin, Corey R.'
'Smith, Mark D.'
'Setyawan, Wahyu'
'Karakalos, Stavros G.'
'Henager, Charles H.'
'Zur Loye, Hans-Conrad'
'Shustova, Natalia B.'

_publ_section_title
;
 Multifaceted Modularity: A Key for Stepwise Building of Hierarchical
 Complexity in Actinide Metal-Organic Frameworks.
;
_journal_issue 46
_journal_name_full 'Journal of the American Chemical Society'
_journal_page_first 16852
_journal_page_last 16861
_journal_paper_doi 10.1021/jacs.7b09496
_journal_volume 139
_journal_year 2017
_chemical_formula_moiety 'C84 H60 F6 O38 Th6'
_chemical_formula_sum 'C84 H60 F6 O38 Th6'
_chemical_formula_weight 3183.56
_space_group_crystal_system tetragonal
_space_group_IT_number 131
_space_group_name_Hall '-P 4c 2'
_space_group_name_H-M_alt 'P 42/m m c'
_atom_sites_solution_hydrogens mixed
_atom_sites_solution_primary dual
_audit_creation_date 2017-02-10
_audit_creation_method
;
Olex2 1.2
(compiled 2017.01.04 svn.r3372 for OlexSys, GUI svn.r5292)
;
_cell_angle_alpha 90
_cell_angle_beta 90
_cell_angle_gamma 90
_cell_formula_units_Z 2
_cell_length_a 23.8409(11)
_cell_length_b 23.8409(11)
_cell_length_c 19.7162(10)
_cell_measurement_reflns_used 9438
_cell_measurement_temperature 100(2)
_cell_measurement_theta_max 28.11
_cell_measurement_theta_min 2.39
_cell_volume 11206.5(9)
_computing_cell_refinement 'SAINT v8.37A (Bruker, 2015)'
_computing_data_collection 'Bruker APEX3 v2016.5-0 (Bruker, 2016)'
_computing_data_reduction 'SAINT v8.37A (Bruker, 2015)'
_computing_molecular_graphics 'Olex2 (Dolomanov et al., 2009)'
_computing_publication_material 'Olex2 (Dolomanov et al., 2009)'
_computing_structure_refinement 'XL (Sheldrick, 2008)'
_computing_structure_solution 'ShelXT (Sheldrick, 2015)'
_diffrn_ambient_temperature 100(2)
_diffrn_detector 'Bruker PHOTON-100 area detector'
_diffrn_detector_area_resol_mean 10.4
_diffrn_detector_type 'CMOS area detector'
_diffrn_measured_fraction_theta_full 0.998
_diffrn_measured_fraction_theta_max 0.997
_diffrn_measurement_device 'three-circle diffractometer'
_diffrn_measurement_device_type 'Bruker D8 Quest'
_diffrn_measurement_method '\w and \f scans'
_diffrn_radiation_monochromator 'mirror optics'
_diffrn_radiation_probe x-ray
_diffrn_radiation_type MoK\a
_diffrn_radiation_wavelength 0.71073
_diffrn_reflns_av_R_equivalents 0.0581
_diffrn_reflns_av_unetI/netI 0.0169
_diffrn_reflns_Laue_measured_fraction_full 0.998
_diffrn_reflns_Laue_measured_fraction_max 0.997
_diffrn_reflns_limit_h_max 31
_diffrn_reflns_limit_h_min -31
_diffrn_reflns_limit_k_max 31
_diffrn_reflns_limit_k_min -31
_diffrn_reflns_limit_l_max 26
_diffrn_reflns_limit_l_min -26
_diffrn_reflns_number 273809
_diffrn_reflns_point_group_measured_fraction_full 0.998
_diffrn_reflns_point_group_measured_fraction_max 0.997
_diffrn_reflns_theta_full 28.250
_diffrn_reflns_theta_max 28.365
_diffrn_reflns_theta_min 2.172
_diffrn_source 'microfocus sealed X-ray tube'
_diffrn_source_type 'Incoatec I\ms'
_diffrn_standards_number 0
_exptl_absorpt_coefficient_mu 4.007
_exptl_absorpt_correction_T_max 0.3343
_exptl_absorpt_correction_T_min 0.2159
_exptl_absorpt_correction_type multi-scan
_exptl_absorpt_process_details
;
SADABS-2016/2 (Bruker,2016/2) was used for absorption correction.
wR2(int) was 0.1351 before and 0.0541 after correction.
The Ratio of minimum to maximum transmission is 0.6458.
The \l/2 correction factor is Not present.
;
_exptl_crystal_colour colourless
_exptl_crystal_colour_primary colourless
_exptl_crystal_density_diffrn 0.943
_exptl_crystal_description needle
_exptl_crystal_F_000 2924
_exptl_crystal_size_max 0.36
_exptl_crystal_size_mid 0.06
_exptl_crystal_size_min 0.04
_refine_diff_density_max 1.488
_refine_diff_density_min -1.600
_refine_diff_density_rms 0.116
_refine_ls_extinction_method none
_refine_ls_goodness_of_fit_ref 1.048
_refine_ls_hydrogen_treatment constr
_refine_ls_matrix_type full
_refine_ls_number_parameters 157
_refine_ls_number_reflns 7531
_refine_ls_number_restraints 69
_refine_ls_restrained_S_all 1.091
_refine_ls_R_factor_all 0.0444
_refine_ls_R_factor_gt 0.0350
_refine_ls_shift/su_max 0.001
_refine_ls_shift/su_mean 0.000
_refine_ls_structure_factor_coef Fsqd
_refine_ls_weighting_details 'w=1/[\s^2^(Fo^2^)+(0.0502P)^2^+32.3372P] where P=(Fo^2^+2Fc^2^)/3'
_refine_ls_weighting_scheme calc
_refine_ls_wR_factor_gt 0.0942
_refine_ls_wR_factor_ref 0.1007
_reflns_Friedel_coverage 0.000
_reflns_number_gt 6173
_reflns_number_total 7531
_reflns_threshold_expression 'I > 2\s(I)'
_cod_data_source_file ja7b09496_si_008.cif
_cod_data_source_block h17_1_1m_sq
_cod_original_cell_volume 11206.5(12)
_cod_database_code 4131726
_shelx_shelxl_version_number 2016/6
_shelx_space_group_comment
;
The symmetry employed for this shelxl refinement is uniquely defined
by the following loop, which should always be used as a source of
symmetry information in preference to the above space-group names.
They are only intended as comments.
;
_shelx_estimated_absorpt_t_max 0.856
_shelx_estimated_absorpt_t_min 0.326
_olex2_refinement_description
;
1. Fixed Uiso
 At 1.2 times of:
  All C(H) groups
 At 1.5 times of:
  All C(H,H,H) groups
2. Restrained distances
 C13-C13_$3
 1.5 with sigma of 0.02
 C9-C10
 1.48 with sigma of 0.015
 C11-C10
 1.39 with sigma of 0.015
 C12-C11
 1.39 with sigma of 0.015
 C13-C12
 1.39 with sigma of 0.015
 C15-C16
 1.45 with sigma of 0.015
 F2-C16 = F1-C16
 1.35 with sigma of 0.01
 C14-C12
 1.54 with sigma of 0.02
 C8-C4
 1.54 with sigma of 0.01
 C11-C14 \\sim C13-C14
 with sigma of 0.015
3. Restrained planarity
 C9, C10, C11, C12, C13
 with sigma of 0.01
 C13, C14, C12, C11, C10
 with sigma of 0.1
4. Uiso/Uaniso restraints and constraints
Uanis(C8) \\sim Ueq, Uanis(C4) \\sim Ueq, Uanis(C5) \\sim Ueq, Uanis(C6) \\sim
Ueq, Uanis(C3) \\sim Ueq, Uanis(C7) \\sim Ueq, Uanis(C2) \\sim Ueq, Uanis(C1)
\\sim Ueq, Uanis(O5) \\sim Ueq: with sigma of 0.01 and sigma for terminal atoms
of 0.02
Uiso(C9) = Uiso(C10) = Uiso(C11) = Uiso(C12) = Uiso(C13)
5. Others
 Fixed Sof: C11(0.5) H11(0.5) C12(0.5) H12(0.25) C14(0.25) H14A(0.25)
 H14B(0.25) H14C(0.25) F1(0.25) F2(0.5)
 Fixed Uiso: C14(0.2) C16(0.15) F1(0.2) F2(0.2)
6.a Riding coordinates:
 C11(H11), C12(H12), C14(H14A,H14B,H14C)
6.b Aromatic/amide H refined with riding coordinates:
 C3(H3), C7(H7), C6(H6)
6.c Idealised Me refined as rotating group:
 C8(H8A,H8B,H8C)
;
_olex2_submission_special_instructions 'No special instructions were received'

loop_
_space_group_symop_operation_xyz
'x, y, z'
'-x, -y, z'
'-y, x, z+1/2'
'y, -x, z+1/2'
'-x, y, -z'
'x, -y, -z'
'y, x, -z+1/2'
'-y, -x, -z+1/2'
'-x, -y, -z'
'x, y, -z'
'y, -x, -z-1/2'
'-y, x, -z-1/2'
'x, -y, z'
'-x, y, z'
'-y, -x, z-1/2'
'y, x, z-1/2'

loop_
_atom_site_label
_atom_site_type_symbol
_atom_site_fract_x
_atom_site_fract_y
_atom_site_fract_z
_atom_site_U_iso_or_equiv
_atom_site_adp_type
_atom_site_occupancy
_atom_site_site_symmetry_order
_atom_site_calc_flag
_atom_site_refinement_flags_posn
_atom_site_refinement_flags_adp
_atom_site_refinement_flags_occupancy
Th1 Th 0.000000 0.41731(2) 0.39892(2) 0.04184(8) Uani 1 2 d S T P
Th2 Th 0.11772(2) 0.500000 0.500000 0.02228(7) Uani 1 4 d S T P
O1 O 0.0567(2) 0.5803(3) 0.500000 0.077(2) Uani 1 2 d S T P
O2 O 0.0554(3) 0.500000 0.4062(3) 0.0743(19) Uani 1 2 d S T P
O3 O 0.16136(15) 0.43393(16) 0.4207(2) 0.0595(10) Uani 1 1 d . . .
O4 O 0.09326(18) 0.3900(2) 0.3636(2) 0.0880(16) Uani 1 1 d . . .
C1 C 0.1440(3) 0.3998(3) 0.3772(3) 0.0719(17) Uani 1 1 d . U .
C2 C 0.1862(3) 0.3674(3) 0.3384(3) 0.0781(19) Uani 1 1 d . U .
C3 C 0.2421(3) 0.3690(3) 0.3557(4) 0.091(2) Uani 1 1 d . U .
H3 H 0.253632 0.393386 0.391143 0.109 Uiso 1 1 calc R . .
C4 C 0.2820(3) 0.3365(4) 0.3237(5) 0.106(3) Uani 1 1 d D U .
C7 C 0.1673(3) 0.3329(4) 0.2853(4) 0.114(3) Uani 1 1 d . U .
H7 H 0.128716 0.332297 0.273420 0.137 Uiso 1 1 calc R . .
C5 C 0.2636(3) 0.3026(3) 0.2689(5) 0.107(3) Uani 1 1 d . U .
C6 C 0.2060(4) 0.2992(4) 0.2499(5) 0.134(4) Uani 1 1 d . U .
H6 H 0.194132 0.275001 0.214393 0.160 Uiso 1 1 calc R . .
C8 C 0.3443(4) 0.3398(6) 0.3485(6) 0.205(6) Uani 1 1 d D U .
H8A H 0.350466 0.375652 0.371703 0.308 Uiso 1 1 calc GR . .
H8B H 0.369510 0.337079 0.309393 0.308 Uiso 1 1 calc GR . .
H8C H 0.351798 0.308880 0.379869 0.308 Uiso 1 1 calc GR . .
O5 O 0.000000 0.4528(4) 0.2820(3) 0.095(2) Uani 1 2 d S TU P
C9 C 0.000000 0.500000 0.2556(12) 0.144(4) Uiso 1 4 d DS T P
C10 C 0.000000 0.500000 0.1793(12) 0.144(4) Uiso 1 4 d DS T P
C11 C 0.0284(6) 0.4589(7) 0.1446(9) 0.144(4) Uiso 0.5 1 d D . .
H11 H 0.045366 0.428617 0.169170 0.173 Uiso 0.5 1 d R . .
C12 C 0.0285(6) 0.4591(6) 0.0736(9) 0.144(4) Uiso 0.5 1 d D . .
H12 H 0.045458 0.428845 0.048883 0.173 Uiso 0.25 1 d R . .
C13 C 0.000000 0.500000 0.0384(5) 0.144(4) Uiso 1 4 d DS T P
C14 C 0.0628(12) 0.4136(11) 0.0368(12) 0.200 Uiso 0.25 1 d D . .
H14A H 0.060775 0.417305 -0.011699 0.300 Uiso 0.25 1 d R . .
H14B H 0.101435 0.412305 0.050571 0.300 Uiso 0.25 1 d R . .
H14C H 0.044295 0.379725 0.050481 0.300 Uiso 0.25 1 d R . .
O6 O 0.2285(4) 0.500000 0.500000 0.105(4) Uani 1 4 d S T P
O7 O 0.000000 0.3385(5) 0.3026(6) 0.170(5) Uani 1 2 d S T P
O8 O 0.000000 0.3174(2) 0.4429(4) 0.088(2) Uani 1 2 d S T P
C15 C 0.000000 0.2942(8) 0.500000 0.106(6) Uiso 1 4 d DS T P
C16 C 0.000000 0.2306(9) 0.500000 0.150 Uiso 1 4 d DS T P
F1 F -0.0513(7) 0.2055(10) 0.500000 0.200 Uiso 0.5 2 d DS T P
F2 F -0.0316(6) 0.2143(7) 0.5578(6) 0.200 Uiso 0.5 1 d D . .

loop_
_atom_site_aniso_label
_atom_site_aniso_U_11
_atom_site_aniso_U_22
_atom_site_aniso_U_33
_atom_site_aniso_U_23
_atom_site_aniso_U_13
_atom_site_aniso_U_12
Th1 0.03642(13) 0.04767(14) 0.04144(13) -0.02758(10) 0.000 0.000
Th2 0.01748(12) 0.02230(13) 0.02707(13) 0.000 0.000 0.000
O1 0.071(4) 0.119(5) 0.041(3) 0.000 0.000 0.067(4)
O2 0.065(4) 0.041(3) 0.117(5) 0.000 -0.061(4) 0.000
O3 0.0492(19) 0.059(2) 0.070(2) -0.0215(19) 0.0228(18) 0.0205(17)
O4 0.055(2) 0.111(4) 0.098(3) -0.064(3) 0.019(2) 0.026(2)
C1 0.064(4) 0.073(4) 0.078(4) -0.027(3) 0.028(3) 0.028(3)
C2 0.061(3) 0.083(4) 0.091(4) -0.040(3) 0.029(3) 0.026(3)
C3 0.069(4) 0.081(4) 0.123(5) -0.051(4) 0.024(4) 0.023(3)
C4 0.072(4) 0.105(5) 0.140(6) -0.059(5) 0.030(4) 0.031(4)
C7 0.083(4) 0.124(6) 0.135(6) -0.079(5) 0.028(4) 0.025(4)
C5 0.081(4) 0.099(5) 0.142(6) -0.058(5) 0.054(4) 0.018(4)
C6 0.120(6) 0.138(6) 0.143(6) -0.084(5) 0.039(5) 0.021(5)
C8 0.129(9) 0.251(13) 0.236(13) -0.123(11) 0.031(9) 0.051(9)
O5 0.084(4) 0.159(6) 0.043(3) -0.046(4) 0.000 0.000
O6 0.050(5) 0.108(8) 0.156(10) 0.000 0.000 0.000
O7 0.141(8) 0.192(11) 0.177(10) -0.142(9) 0.000 0.000
O8 0.073(4) 0.038(3) 0.154(7) -0.047(4) 0.000 0.000

loop_
_atom_type_symbol
_atom_type_description
_atom_type_scat_dispersion_real
_atom_type_scat_dispersion_imag
_atom_type_scat_source
C C 0.0033 0.0016 'International Tables Vol C Tables 4.2.6.8 and 6.1.1.4'
H H 0.0000 0.0000 'International Tables Vol C Tables 4.2.6.8 and 6.1.1.4'
F F 0.0171 0.0103 'International Tables Vol C Tables 4.2.6.8 and 6.1.1.4'
O O 0.0106 0.0060 'International Tables Vol C Tables 4.2.6.8 and 6.1.1.4'
Th Th -7.2400 8.8979 'International Tables Vol C Tables 4.2.6.8 and 6.1.1.4'

loop_
_geom_angle_atom_site_label_1
_geom_angle_atom_site_label_2
_geom_angle_atom_site_label_3
_geom_angle
_geom_angle_site_symmetry_1
_geom_angle_site_symmetry_3
Th1 Th1 Th2 60.200(4) 2_565 .
Th1 Th1 Th2 60.200(4) 2_565 9_566
Th2 Th1 Th2 90.067(6) . 9_566
O1 Th1 Th1 88.66(16) 9_566 2_565
O1 Th1 Th1 88.66(16) 13_565 2_565
O1 Th1 Th2 88.28(16) 13_565 9_566
O1 Th1 Th2 88.28(16) 9_566 .
O1 Th1 Th2 34.47(12) 13_565 .
O1 Th1 Th2 34.47(12) 9_566 9_566
O1 Th1 O1 68.3(2) 13_565 9_566
O1 Th1 O4 139.50(16) 13_565 14
O1 Th1 O4 74.25(18) 9_566 14
O1 Th1 O4 139.50(16) 9_566 .
O1 Th1 O4 74.25(18) 13_565 .
O1 Th1 O5 140.23(13) 13_565 .
O1 Th1 O5 140.23(13) 9_566 .
O1 Th1 O7 127.2(3) 13_565 .
O1 Th1 O7 127.2(3) 9_566 .
O1 Th1 O8 74.9(2) 9_566 .
O1 Th1 O8 74.9(2) 13_565 .
O2 Th1 Th1 33.98(11) . 2_565
O2 Th1 Th1 33.98(11) 2_565 2_565
O2 Th1 Th2 87.17(16) . 9_566
O2 Th1 Th2 33.31(12) 2_565 9_566
O2 Th1 Th2 33.31(12) . .
O2 Th1 Th2 87.17(16) 2_565 .
O2 Th1 O1 104.0(2) 2_565 13_565
O2 Th1 O1 67.58(18) . 13_565
O2 Th1 O1 104.0(2) . 9_566
O2 Th1 O1 67.58(18) 2_565 9_566
O2 Th1 O2 67.5(2) . 2_565
O2 Th1 O4 138.72(16) 2_565 .
O2 Th1 O4 74.36(19) . .
O2 Th1 O4 138.72(16) . 14
O2 Th1 O4 74.35(19) 2_565 14
O2 Th1 O5 76.8(2) 2_565 .
O2 Th1 O5 76.8(2) . .
O2 Th1 O7 128.8(3) 2_565 .
O2 Th1 O7 128.8(3) . .
O2 Th1 O8 139.32(13) . .
O2 Th1 O8 139.32(13) 2_565 .
O4 Th1 Th1 105.63(13) . 2_565
O4 Th1 Th1 105.63(13) 14 2_565
O4 Th1 Th2 68.19(10) . .
O4 Th1 Th2 158.25(11) 14 .
O4 Th1 Th2 68.19(10) 14 9_566
O4 Th1 Th2 158.25(11) . 9_566
O4 Th1 O4 133.5(2) . 14
O4 Th1 O5 79.76(15) . .
O4 Th1 O5 79.76(15) 14 .
O4 Th1 O7 66.78(10) 14 .
O4 Th1 O7 66.78(10) . .
O4 Th1 O8 81.10(15) . .
O4 Th1 O8 81.11(15) 14 .
O5 Th1 Th1 69.87(19) . 2_565
O5 Th1 Th2 107.50(13) . .
O5 Th1 Th2 107.50(13) . 9_566
O5 Th1 O7 64.8(4) . .
O5 Th1 O8 130.1(3) . .
O7 Th1 Th1 134.7(3) . 2_565
O7 Th1 Th2 134.966(3) . 9_566
O7 Th1 Th2 134.967(4) . .
O8 Th1 Th1 159.99(17) . 2_565
O8 Th1 Th2 107.16(11) . .
O8 Th1 Th2 107.16(11) . 9_566
O8 Th1 O7 65.3(3) . .
Th1 Th2 Th1 60.322(8) 2_565 9_566
Th1 Th2 Th1 59.599(8) 10_556 9_566
Th1 Th2 Th1 89.933(7) 2_565 10_556
O1 Th2 Th1 34.55(8) . 2_565
O1 Th2 Th1 88.17(16) . 10_556
O1 Th2 Th1 88.17(16) 13_565 2_565
O1 Th2 Th1 34.55(8) . 9_566
O1 Th2 Th1 88.17(16) 13_565 9_566
O1 Th2 Th1 34.55(8) 13_565 10_556
O1 Th2 O1 105.6(4) 13_565 .
O1 Th2 O3 140.23(10) 13_565 6_566
O1 Th2 O3 75.21(16) . 6_566
O1 Th2 O3 140.23(10) 13_565 13_565
O1 Th2 O3 75.21(16) 13_565 .
O1 Th2 O3 75.21(16) 13_565 10_556
O1 Th2 O3 140.23(10) . 10_556
O1 Th2 O3 140.23(10) . .
O1 Th2 O3 75.21(16) . 13_565
O1 Th2 O6 127.20(18) 13_565 .
O1 Th2 O6 127.20(18) . .
O2 Th2 Th1 87.05(16) 10_556 2_565
O2 Th2 Th1 33.40(8) 10_556 9_566
O2 Th2 Th1 33.40(8) . 2_565
O2 Th2 Th1 87.05(16) . 10_556
O2 Th2 Th1 87.05(16) . 9_566
O2 Th2 Th1 33.40(8) 10_556 10_556
O2 Th2 O1 67.75(13) . .
O2 Th2 O1 67.75(13) 10_556 .
O2 Th2 O1 67.75(13) 10_556 13_565
O2 Th2 O1 67.75(13) . 13_565
O2 Th2 O2 102.4(4) . 10_556
O2 Th2 O3 139.73(10) 10_556 .
O2 Th2 O3 139.73(10) . 6_566
O2 Th2 O3 76.63(17) 10_556 10_556
O2 Th2 O3 139.73(10) 10_556 13_565
O2 Th2 O3 76.63(17) . 13_565
O2 Th2 O3 139.73(10) . 10_556
O2 Th2 O3 76.63(17) . .
O2 Th2 O3 76.63(17) 10_556 6_566
O2 Th2 O6 128.78(18) 10_556 .
O2 Th2 O6 128.78(18) . .
O3 Th2 Th1 107.42(10) 6_566 10_556
O3 Th2 Th1 70.16(9) 13_565 2_565
O3 Th2 Th1 107.54(9) 6_566 2_565
O3 Th2 Th1 107.42(10) . 2_565
O3 Th2 Th1 107.42(10) 10_556 9_566
O3 Th2 Th1 160.09(9) 10_556 2_565
O3 Th2 Th1 107.54(9) . 10_556
O3 Th2 Th1 160.08(9) . 9_566
O3 Th2 Th1 107.54(9) 13_565 9_566
O3 Th2 Th1 70.16(9) 6_566 9_566
O3 Th2 Th1 70.16(9) 10_556 10_556
O3 Th2 Th1 160.09(9) 13_565 10_556
O3 Th2 O3 79.99(19) . 13_565
O3 Th2 O3 79.99(19) 6_566 10_556
O3 Th2 O3 129.75(19) 13_565 10_556
O3 Th2 O3 129.75(19) . 6_566
O3 Th2 O3 79.2(2) . 10_556
O3 Th2 O3 79.2(2) 6_566 13_565
O3 Th2 O6 64.88(9) 13_565 .
O3 Th2 O6 64.88(9) 6_566 .
O3 Th2 O6 64.88(9) . .
O3 Th2 O6 64.88(9) 10_556 .
O6 Th2 Th1 135.034(3) . 10_556
O6 Th2 Th1 135.034(3) . 9_566
O6 Th2 Th1 135.034(4) . 2_565
Th1 O1 Th1 111.6(2) 2_565 9_566
Th2 O1 Th1 110.98(18) . 2_565
Th2 O1 Th1 110.98(18) . 9_566
Th1 O2 Th1 112.0(2) 2_565 .
Th2 O2 Th1 113.29(17) . .
Th2 O2 Th1 113.29(17) . 2_565
C1 O3 Th2 135.6(3) . .
C1 O4 Th1 140.4(3) . .
O3 C1 O4 125.7(4) . .
O3 C1 C2 117.9(6) . .
O4 C1 C2 116.4(6) . .
C3 C2 C1 121.1(6) . .
C3 C2 C7 120.7(5) . .
C7 C2 C1 118.1(6) . .
C2 C3 H3 118.7 . .
C2 C3 C4 122.7(7) . .
C4 C3 H3 118.7 . .
C3 C4 C5 117.0(7) . .
C3 C4 C8 118.9(7) . .
C5 C4 C8 124.1(6) . .
C2 C7 H7 120.2 . .
C2 C7 C6 119.6(8) . .
C6 C7 H7 120.2 . .
C4 C5 C5 122.4(8) . 7
C4 C5 C6 122.1(6) . .
C6 C5 C5 115.3(7) . 7
C7 C6 C5 117.9(8) . .
C7 C6 H6 121.1 . .
C5 C6 H6 121.1 . .
C4 C8 H8A 109.5 . .
C4 C8 H8B 109.5 . .
C4 C8 H8C 109.5 . .
H8A C8 H8B 109.5 . .
H8A C8 H8C 109.5 . .
H8B C8 H8C 109.5 . .
C9 O5 Th1 134.9(12) . .
O5 C9 O5 130(2) . 2_565
O5 C9 C10 114.8(11) . .
O5 C9 C10 114.8(11) 2_565 .
C11 C10 C9 119.9(13) 2_565 .
C11 C10 C9 119.9(13) . .
C11 C10 C9 119.9(13) 13_565 .
C11 C10 C9 119.9(13) 14 .
C11 C10 C11 91.0(18) 13_565 .
C11 C10 C11 120(3) 14 13_565
C11 C10 C11 91.0(18) 14 2_565
C11 C10 C11 120(3) 2_565 .
C10 C11 H11 119.5 . .
C10 C11 C12 120(2) . .
C10 C11 C12 90.8(15) . 14
C11 C11 C11 90.000(2) 14 13_565
C11 C11 H11 115.0 14 .
C11 C11 H11 138.8 13_565 .
C11 C11 C12 90.1(6) 14 .
C12 C11 C11 89.9(9) . 13_565
C12 C11 C11 89.9(6) 14 13_565
C12 C11 H11 131.1 14 .
C12 C11 H11 120.4 . .
C11 C12 C12 90.1(9) . 13_565
C11 C12 C12 90.1(6) 14 13_565
C11 C12 H12 120.5 . .
C11 C12 H12 131.1 14 .
C11 C12 C14 118.1(12) . .
C12 C12 C11 89.9(6) 14 .
C12 C12 C12 89.995(2) 14 13_565
C12 C12 H12 138.6 13_565 .
C12 C12 H12 115.0 14 .
C12 C12 C14 122.2(9) 14 .
C13 C12 C11 120.4(18) . .
C13 C12 C11 91.2(13) . 14
C13 C12 H12 118.9 . .
C13 C12 C14 121.5(13) . .
C14 C12 C11 135.1(10) . 14
C14 C12 C12 134.7(9) . 13_565
C12 C13 C12 119.4(18) 2_565 .
C12 C13 C12 119.4(18) 13_565 14
C12 C13 C12 90.3(14) 13_565 .
C12 C13 C12 90.3(14) 14 2_565
C12 C13 C13 120.3(9) 13_565 5
C12 C13 C13 120.3(9) 2_565 5
C12 C13 C13 120.3(9) 14 5
C12 C13 C13 120.3(9) . 5
C12 C14 H14A 112.2 . .
C12 C14 H14A 106.8(9) . 10
C12 C14 H14B 113.6 . .
C12 C14 H14C 102.4 . .
H12 C14 H14A 102.6 . 10
H12 C14 H14A 107.8 . .
H12 C14 H14B 124.7 . .
H12 C14 H14C 94.5 . .
C14 C14 C12 118.1(8) 10 .
C14 C14 H12 113.4 10 .
C14 C14 H14B 106.4 10 .
C14 C14 H14C 106.3 10 .
H14A C14 H14B 109.5 . .
H14A C14 H14C 109.4 . .
H14B C14 H14A 112.1 . 10
H14B C14 H14C 109.5 . .
H14C C14 H14A 112.1 . 10
C15 O8 Th1 136.2(9) . .
O8 C15 O8 127.6(17) 10_556 .
O8 C15 C16 116.2(9) . .
O8 C15 C16 116.2(9) 10_556 .
F1 C16 C15 116.1(14) . .
F1 C16 C15 116.1(14) 5_556 .
F1 C16 C15 116.1(14) 10_556 .
F1 C16 F1 128(3) . 5_556
F1 C16 F1 128(3) 10_556 5_556
F1 C16 F2 110.8(12) 10_556 5_556
F1 C16 F2 110.8(12) . 5_556
F1 C16 F2 110.8(12) . 14
F1 C16 F2 110.8(12) 10_556 14
F1 C16 F2 110.8(12) 5_556 .
F1 C16 F2 110.8(12) 5_556 10_556
F2 C16 C15 105.9(11) . .
F2 C16 C15 105.9(11) 10_556 .
F2 C16 C15 105.9(11) 14 .
F2 C16 C15 105.9(11) 5_556 .
F2 C16 F2 106.7(14) 14 5_556
F2 C16 F2 148(2) 5_556 .
F2 C16 F2 148(2) 10_556 14

loop_
_geom_bond_atom_site_label_1
_geom_bond_atom_site_label_2
_geom_bond_distance
_geom_bond_site_symmetry_2
Th1 Th1 3.9427(5) 2_565
Th1 Th2 3.9668(3) 9_566
Th1 Th2 3.9667(3) .
Th1 O1 2.409(3) 9_566
Th1 O1 2.409(3) 13_565
Th1 O2 2.377(3) .
Th1 O2 2.378(3) 2_565
Th1 O4 2.419(4) 14
Th1 O4 2.419(4) .
Th1 O5 2.456(7) .
Th1 O7 2.671(8) .
Th1 O8 2.535(7) .
Th2 O1 2.405(5) 13_565
Th2 O1 2.405(5) .
Th2 O2 2.372(5) 10_556
Th2 O2 2.372(5) .
Th2 O3 2.451(3) .
Th2 O3 2.451(3) 13_565
Th2 O3 2.451(3) 6_566
Th2 O3 2.451(3) 10_556
Th2 O6 2.640(9) .
O3 C1 1.253(7) .
O4 C1 1.261(8) .
C1 C2 1.481(6) .
C2 C3 1.375(9) .
C2 C7 1.406(10) .
C3 H3 0.9500 .
C3 C4 1.380(8) .
C4 C5 1.418(11) .
C4 C8 1.564(8) .
C7 H7 0.9500 .
C7 C6 1.409(9) .
C5 C5 1.512(11) 7
C5 C6 1.426(12) .
C6 H6 0.9500 .
C8 H8A 0.9800 .
C8 H8B 0.9800 .
C8 H8C 0.9800 .
O5 C9 1.241(12) .
C9 C10 1.504(14) .
C10 C11 1.373(12) .
C10 C11 1.373(12) 13_565
C10 C11 1.373(12) 2_565
C10 C11 1.373(12) 14
C11 C11 1.35(3) 14
C11 H11 0.9597 .
C11 C12 1.399(13) .
C12 C12 1.36(3) 14
C12 H12 0.9599 .
C12 C13 1.377(12) .
C12 C14 1.540(19) .
C13 C13 1.514(18) 5
C14 H14A 0.9613 .
C14 H14B 0.9601 .
C14 H14C 0.9601 .
O8 C15 1.254(10) .
C15 C16 1.514(13) .
C16 F1 1.363(9) 10_556
C16 F1 1.363(9) 5_556
C16 F1 1.363(9) .
C16 F2 1.420(9) 10_556
C16 F2 1.420(9) 5_556
C16 F2 1.420(9) .
C16 F2 1.420(9) 14
